data_4113006
loop_
_publ_author_name
'Ciaran McDonnell'
'Oscar L\'opez'
'Paul Murphy'
'Jos\'e G. Fern\'andez Bola\~nos'
'Rita Hazell'
'Mikael Bols'

_publ_section_title
;
 Conformational Effects on Glycoside Reactivity: Study of the High
 Reactive Conformer of Glucose
;
_journal_name_full 'Journal of the American Chemical Society'
_journal_page_first 12374
_journal_page_last 12385
_journal_paper_doi 10.1021/ja047476t
_journal_volume 126
_journal_year 2004
_chemical_absolute_configuration syn
_chemical_formula_moiety 'C25 H30 O5'
_chemical_formula_sum 'C25 H30 O5'
_chemical_formula_weight 410.51
_chemical_name_systematic
;
Pent-4'-enyl-3,6-anhydro-2,4-di-O-benzyl-\b-D-glucopyranoside
;
_space_group_IT_number 4
_symmetry_cell_setting monoclinic
_symmetry_space_group_name_Hall 'P 2yb'
_symmetry_space_group_name_H-M 'P 1 21 1'
_atom_type_scat_source IntTabIV
_cell_angle_alpha 90.000
_cell_angle_beta 99.446(5)
_cell_angle_gamma 90.000
_cell_formula_units_Z 2
_cell_length_a 13.295(2)
_cell_length_b 5.6635(8)
_cell_length_c 14.117(2)
_cell_measurement_reflns_used 2288
_cell_measurement_temperature 120
_cell_measurement_theta_max 29.8
_cell_measurement_theta_min 3.1
_cell_volume 1048.5(3)
_computing_cell_refinement 'SAINT (Siemens, 1995)'
_computing_data_collection 'SMART (Siemens, 1995)'
_computing_data_reduction 'SAINT (Siemens, 1995)'
_computing_molecular_graphics
;
       ORTEP-III (Burnett & Johnson,  1996), KRYSTAL
;
_computing_publication_material KRYSTAL
_computing_structure_refinement 'modified ORFLS(1962), KRYSTAL'
_computing_structure_solution
;
      SIR97 (Altomare et al., 1997 ), KRYSTAL
;
_diffrn_ambient_temperature 120
_diffrn_measured_fraction_theta_full 99.7
_diffrn_measured_fraction_theta_max 72.4
_diffrn_measurement_device 'Siemens SMART CCD diffractometer'
_diffrn_measurement_method '\w rotation scans with narrow frames'
_diffrn_radiation_monochromator graphite
_diffrn_radiation_source 'x-ray tube'
_diffrn_radiation_type 'Mo K\a'
_diffrn_radiation_wavelength 0.71073
_diffrn_reflns_av_R_equivalents 0.093
_diffrn_reflns_limit_h_max 18
_diffrn_reflns_limit_h_min -18
_diffrn_reflns_limit_k_max 8
_diffrn_reflns_limit_k_min -8
_diffrn_reflns_limit_l_max 19
_diffrn_reflns_limit_l_min -20
_diffrn_reflns_number 16884
_diffrn_reflns_reduction_process 16884
_diffrn_reflns_theta_full 28.3
_diffrn_reflns_theta_max 29.8
_diffrn_reflns_theta_min 3.1
_diffrn_standards_decay_% 0
_exptl_absorpt_coefficient_mu 0.089
_exptl_absorpt_correction_T_max 0.995
_exptl_absorpt_correction_T_min 0.96
_exptl_absorpt_correction_type integration
_exptl_absorpt_process_details 'XPREP 1995 '
_exptl_crystal_colour colourless
_exptl_crystal_density_diffrn 1.300
_exptl_crystal_description needle
_exptl_crystal_F_000 440
_exptl_crystal_size_max 0.56
_exptl_crystal_size_mid 0.14
_exptl_crystal_size_min 0.12
_refine_diff_density_max 0.56(8)
_refine_diff_density_min -0.38(8)
_refine_ls_extinction_coef 73(9)
_refine_ls_extinction_method
;
  Type 1 Lorentzian isotropic ( Becker and Coppens, 1974)
;
_refine_ls_goodness_of_fit_ref 0.89
_refine_ls_hydrogen_treatment constr
_refine_ls_matrix_type full
_refine_ls_number_constraints 0
_refine_ls_number_parameters 271
_refine_ls_number_reflns 2961
_refine_ls_number_restraints 0
_refine_ls_R_factor_gt 0.044
_refine_ls_shift/su_max 0.0041
_refine_ls_shift/su_mean 0.0008
_refine_ls_structure_factor_coef F
_refine_ls_weighting_details
;
w= 1/{[\s~cs~(F^2^)+1.03F^2^]^1/2^- |F|}^2^
;
_refine_ls_weighting_scheme calc
_refine_ls_wR_factor_ref 0.041
_reflns_number_gt 2961
_reflns_number_total 6047
_reflns_threshold_expression I>2\s(I)
_cod_data_source_file ja047476tsi20040506_025817_2.cif
_cod_data_source_block cmd_23
_cod_original_cell_volume 1048.6(3)
_cod_original_sg_symbol_H-M 'P 21'
_cod_database_code 4113006

loop_
_symmetry_equiv_pos_as_xyz
+x,+y,+z
-x,1/2+y,-z

loop_
_atom_site_aniso_label
_atom_site_aniso_U_11
_atom_site_aniso_U_22
_atom_site_aniso_U_33
_atom_site_aniso_U_12
_atom_site_aniso_U_13
_atom_site_aniso_U_23
O1 0.016(1) 0.028(1) 0.017(1) 0.002(1) -0.001(1) -0.007(1)
O2 0.016(1) 0.021(1) 0.017(1) 0.004(1) 0.004(1) 0.005(1)
O3 0.024(1) 0.017(1) 0.020(1) -0.004(1) 0.008(1) 0.002(1)
O4 0.019(1) 0.018(1) 0.012(1) -0.002(1) 0.001(1) 0.000(1)
O5 0.015(1) 0.016(1) 0.017(1) 0.000(1) 0.002(1) 0.000(1)
C1 0.014(2) 0.021(2) 0.019(2) 0.002(1) 0.003(1) 0.002(1)
C2 0.021(2) 0.018(2) 0.013(1) 0.000(1) 0.005(1) 0.003(1)
C3 0.023(2) 0.015(2) 0.015(2) -0.005(1) 0.006(1) 0.000(1)
C4 0.014(1) 0.019(2) 0.017(2) -0.002(1) 0.002(1) 0.000(1)
C5 0.014(1) 0.020(2) 0.020(2) -0.001(1) -0.002(1) 0.001(1)
C6 0.019(2) 0.022(2) 0.020(2) 0.000(1) 0.003(1) 0.002(1)
C7 0.021(2) 0.027(2) 0.018(2) 0.003(1) 0.000(1) -0.003(1)
C8 0.021(2) 0.037(2) 0.021(2) 0.002(2) -0.001(1) -0.002(2)
C9 0.022(2) 0.047(2) 0.040(2) -0.007(2) -0.004(2) -0.006(2)
C10 0.036(2) 0.050(3) 0.028(2) -0.006(2) -0.005(2) -0.003(2)
C11 0.035(2) 0.033(2) 0.041(2) 0.001(2) 0.007(2) -0.006(2)
C12 0.028(2) 0.021(2) 0.012(2) -0.005(2) -0.002(1) 0.001(1)
C13 0.017(2) 0.020(2) 0.017(2) 0.002(1) -0.002(1) 0.006(1)
C14 0.026(2) 0.021(2) 0.019(2) 0.002(2) 0.001(1) 0.000(2)
C15 0.033(2) 0.034(2) 0.016(2) 0.009(2) 0.007(1) 0.002(2)
C16 0.021(2) 0.038(2) 0.021(2) 0.003(2) 0.006(1) 0.013(2)
C17 0.019(2) 0.022(2) 0.027(2) 0.001(1) -0.001(1) 0.008(2)
C18 0.019(2) 0.025(2) 0.014(2) 0.003(1) 0.000(1) 0.004(1)
C19 0.024(2) 0.019(2) 0.019(2) 0.007(1) 0.005(1) 0.002(1)
C20 0.016(1) 0.019(2) 0.013(2) -0.001(1) 0.000(1) -0.003(1)
C21 0.015(2) 0.021(2) 0.018(2) 0.004(1) 0.003(1) -0.002(1)
C22 0.022(2) 0.023(2) 0.020(2) -0.003(1) -0.001(1) 0.003(1)
C23 0.019(2) 0.035(2) 0.019(2) -0.006(2) 0.003(1) -0.001(2)
C24 0.018(2) 0.031(2) 0.024(2) 0.004(1) 0.002(1) -0.013(2)
C25 0.022(2) 0.022(2) 0.014(2) 0.003(2) -0.003(1) -0.001(1)

loop_
_atom_site_label
_atom_site_fract_x
_atom_site_fract_y
_atom_site_fract_z
_atom_site_U_iso_or_equiv
_atom_site_thermal_displace_type
O1 0.7618(1) 0.0305(4) 0.9519(1) 0.021(1) Uij
O2 0.7115(1) -0.2226(5) 0.7888(1) 0.018(1) Uij
O3 0.4688(1) -0.2637(5) 0.8729(1) 0.020(1) Uij
O4 0.5640(1) 0.1019(5) 0.6966(1) 0.016(1) Uij
O5 0.6061(1) 0.1817(4) 0.8921(1) 0.016(1) Uij
C1 0.6586(2) -0.0274(6) 0.9287(2) 0.018(2) Uij
C2 0.6460(2) -0.2325(6) 0.8582(2) 0.017(2) Uij
C3 0.5364(2) -0.2390(6) 0.8041(2) 0.017(2) Uij
C4 0.5029(2) -0.0038(6) 0.7571(2) 0.017(2) Uij
C5 0.5023(2) 0.1389(6) 0.8476(2) 0.018(2) Uij
C6 0.4451(2) -0.0288(6) 0.9024(2) 0.020(2) Uij
C7 0.7807(2) 0.2137(6) 1.0220(2) 0.022(2) Uij
C8 0.8947(2) 0.2459(7) 1.0492(2) 0.027(2) Uij
C9 0.9205(2) 0.4745(8) 1.1040(2) 0.037(2) Uij
C10 0.8726(2) 0.5053(8) 1.1890(2) 0.039(2) Uij
C11 0.8114(2) 0.6821(7) 1.2025(2) 0.036(2) Uij
C12 0.5628(2) -0.0270(6) 0.6100(2) 0.021(2) Uij
C13 0.6228(2) 0.0992(6) 0.5451(2) 0.019(2) Uij
C14 0.6273(2) 0.0006(7) 0.4552(2) 0.022(2) Uij
C15 0.6842(2) 0.1080(7) 0.3942(2) 0.027(2) Uij
C16 0.7370(2) 0.3125(7) 0.4211(2) 0.026(2) Uij
C17 0.7327(2) 0.4129(6) 0.5093(2) 0.023(2) Uij
C18 0.6751(2) 0.3046(6) 0.5713(2) 0.019(2) Uij
C19 0.8006(2) -0.3638(6) 0.8115(2) 0.020(2) Uij
C20 0.8651(2) -0.3253(6) 0.7342(2) 0.016(2) Uij
C21 0.8544(2) -0.1201(6) 0.6800(2) 0.018(2) Uij
C22 0.9130(2) -0.0867(6) 0.6085(2) 0.022(2) Uij
C23 0.9828(2) -0.2531(7) 0.5921(2) 0.024(2) Uij
C24 0.9943(2) -0.4558(6) 0.6465(2) 0.024(2) Uij
C25 0.9354(2) -0.4924(6) 0.7172(2) 0.020(2) Uij
H1 0.634 -0.074 0.986 0.02 Uiso
H2 0.659 -0.375 0.893 0.02 Uiso
H3 0.527 -0.364 0.759 0.02 Uiso
H4 0.435 -0.018 0.723 0.02 Uiso
H5 0.466 0.283 0.834 0.02 Uiso
H6a 0.467 -0.010 0.970 0.02 Uiso
H6b 0.374 -0.001 0.887 0.02 Uiso
H7a 0.753 0.171 1.077 0.03 Uiso
H7b 0.750 0.357 0.996 0.03 Uiso
H8a 0.924 0.249 0.992 0.03 Uiso
H8b 0.922 0.117 1.088 0.03 Uiso
H9a 0.900 0.602 1.061 0.04 Uiso
H9b 0.992 0.480 1.124 0.04 Uiso
H10 0.886 0.390 1.238 0.05 Uiso
H11a 0.780 0.702 1.258 0.04 Uiso
H11b 0.798 0.798 1.153 0.04 Uiso
H12a 0.494 -0.044 0.578 0.03 Uiso
H12b 0.592 -0.179 0.625 0.03 Uiso
H14 0.591 -0.141 0.436 0.03 Uiso
H15 0.687 0.040 0.333 0.03 Uiso
H16 0.777 0.385 0.379 0.03 Uiso
H17 0.769 0.555 0.528 0.03 Uiso
H18 0.672 0.373 0.632 0.02 Uiso
H19a 0.782 -0.526 0.814 0.02 Uiso
H19b 0.838 -0.318 0.872 0.02 Uiso
H21 0.807 -0.003 0.692 0.02 Uiso
H22 0.905 0.053 0.571 0.03 Uiso
H23 1.023 -0.229 0.543 0.03 Uiso
H24 1.043 -0.571 0.635 0.03 Uiso
H25 0.943 -0.633 0.754 0.02 Uiso

loop_
_geom_angle_atom_site_label_1
_geom_angle_atom_site_label_2
_geom_angle_atom_site_label_3
_geom_angle
C1 O1 C7 112.8(2)
C2 O2 C19 113.9(2)
C3 O3 C6 107.2(2)
C4 O4 C12 112.2(2)
C1 O5 C5 113.2(2)
O1 C1 O5 107.0(2)
O1 C1 C2 109.3(2)
O5 C1 C2 113.7(2)
O2 C2 C1 114.2(2)
O2 C2 C3 107.4(2)
C1 C2 C3 109.8(2)
O3 C3 C4 102.1(2)
O3 C3 C2 108.3(2)
C2 C3 C4 112.5(2)
O4 C4 C5 111.7(2)
O4 C4 C3 118.8(2)
C3 C4 C5 98.1(2)
O5 C5 C6 114.2(2)
O5 C5 C4 108.7(2)
C4 C5 C6 99.8(2)
O3 C6 C5 106.3(2)
O1 C7 C8 108.6(2)
C7 C8 C9 111.4(3)
C8 C9 C10 115.4(3)
C9 C10 C11 124.8(4)
O4 C12 C13 110.5(2)
C14 C13 C18 119.1(3)
C12 C13 C18 122.6(3)
C12 C13 C14 118.2(3)
C13 C14 C15 120.1(3)
C14 C15 C16 120.5(3)
C15 C16 C17 120.1(3)
C16 C17 C18 119.6(3)
C13 C18 C17 120.6(3)
O2 C19 C20 107.8(2)
C21 C20 C25 119.4(3)
C19 C20 C25 120.5(3)
C19 C20 C21 120.1(3)
C20 C21 C22 119.9(3)
C21 C22 C23 120.5(3)
C22 C23 C24 119.7(3)
C23 C24 C25 120.3(3)
C20 C25 C24 120.2(3)
O1 C1 H1 108.9
O5 C1 H1 108.9
C2 C1 H1 108.9
O2 C2 H2 108.6
C1 C2 H2 108.5
C3 C2 H2 108.4
O3 C3 H3 111.2
C4 C3 H3 111.1
C2 C3 H3 111.1
O4 C4 H4 109.1
C5 C4 H4 109.3
C3 C4 H4 109.2
O5 C5 H5 111.2
C6 C5 H5 111.1
C4 C5 H5 111.3
H6a C6 H6b 109.5
O3 C6 H6b 110.2
C5 C6 H6b 110.3
O3 C6 H6a 110.2
C5 C6 H6a 110.3
H7a C7 H7b 109.4
O1 C7 H7b 109.7
C8 C7 H7b 109.8
O1 C7 H7a 109.7
C8 C7 H7a 109.7
H8a C8 H8b 109.5
C7 C8 H8b 109.0
C9 C8 H8b 109.0
C7 C8 H8a 108.9
C9 C8 H8a 109.0
H9a C9 H9b 109.3
C10 C9 H9b 108.0
C8 C9 H9b 108.1
C10 C9 H9a 107.9
C8 C9 H9a 108.0
C11 C10 H10 117.7
C9 C10 H10 117.5
H11a C11 H11b 117.7
C10 C11 H11a 124.7
C10 C11 H11b 117.6
H12a C12 H12b 109.5
O4 C12 H12a 109.3
C13 C12 H12a 109.2
O4 C12 H12b 109.3
C13 C12 H12b 109.1
C15 C14 H14 119.9
C13 C14 H14 120.0
C16 C15 H15 119.8
C14 C15 H15 119.7
C15 C16 H16 119.9
C17 C16 H16 119.9
C16 C17 H17 120.3
C18 C17 H17 120.1
C13 C18 H18 119.7
C17 C18 H18 119.7
H19a C19 H19b 109.5
O2 C19 H19b 109.9
C20 C19 H19b 109.9
O2 C19 H19a 109.8
C20 C19 H19a 109.9
C22 C21 H21 120.1
C20 C21 H21 120.0
C23 C22 H22 119.8
C21 C22 H22 119.7
C22 C23 H23 120.1
C24 C23 H23 120.1
C23 C24 H24 119.9
C25 C24 H24 119.8
C20 C25 H25 119.8
C24 C25 H25 120.0

loop_
_geom_bond_atom_site_label_1
_geom_bond_atom_site_label_2
_geom_bond_distance
O1 C1 1.397(3)
O1 C7 1.428(3)
O2 C2 1.415(3)
O2 C19 1.422(3)
O3 C3 1.435(3)
O3 C6 1.444(4)
O4 C4 1.405(3)
O4 C12 1.422(3)
O5 C1 1.427(3)
O5 C5 1.441(3)
C1 C2 1.521(4)
C2 C3 1.531(4)
C3 C4 1.521(4)
C4 C5 1.513(4)
C5 C6 1.507(4)
C7 C8 1.512(4)
C8 C9 1.518(5)
C9 C10 1.458(4)
C10 C11 1.323(4)
C12 C13 1.491(4)
C13 C18 1.374(4)
C13 C14 1.398(4)
C14 C15 1.377(4)
C15 C16 1.375(4)
C16 C17 1.378(4)
C17 C18 1.396(4)
C19 C20 1.511(4)
C20 C25 1.379(4)
C20 C21 1.385(4)
C21 C22 1.385(4)
C22 C23 1.369(4)
C23 C24 1.375(4)
C24 C25 1.381(4)
C1 H1 0.95
C2 H2 0.95
C3 H3 0.95
C4 H4 0.95
C5 H5 0.95
C6 H6b 0.95
C6 H6a 0.95
C7 H7b 0.95
C7 H7a 0.95
C8 H8b 0.95
C8 H8a 0.95
C9 H9b 0.95
C9 H9a 0.95
C10 H10 0.95
C11 H11a 0.95
C11 H11b 0.95
C12 H12a 0.95
C12 H12b 0.95
C14 H14 0.95
C15 H15 0.95
C16 H16 0.95
C17 H17 0.95
C18 H18 0.95
C19 H19b 0.95
C19 H19a 0.95
C21 H21 0.95
C22 H22 0.95
C23 H23 0.95
C24 H24 0.95
C25 H25 0.95
